data_4121225
loop_
_publ_author_name
'Masaki Nishio'
'Norihisa Hoshino'
'Wataru Kosaka'
'Tomoyuki Akutagawa'
'Hitoshi Miyasaka'

_publ_section_title
;
 Carrier Concentration Dependent Conduction in Insulator-Doped
 Donor/Acceptor Chain Compounds
;
_journal_name_full 'Journal of the American Chemical Society'
_journal_page_first 17715
_journal_page_last 17718
_journal_paper_doi 10.1021/ja409785a
_journal_volume 135
_journal_year 2013
_chemical_formula_moiety 'C57.50 H37.50 Cl4 N8 O12 Rh2 S2'
_chemical_formula_sum 'C57.5 H37.5 Cl4 N8 O12 Rh2 S2'
_chemical_formula_weight 1444.22
_space_group_IT_number 2
_symmetry_cell_setting triclinic
_symmetry_Int_Tables_number 2
_symmetry_space_group_name_Hall '-P 1'
_symmetry_space_group_name_H-M 'P -1'
_atom_sites_solution_hydrogens geom
_atom_sites_solution_primary direct
_atom_sites_solution_secondary difmap
_cell_angle_alpha 85.105(6)
_cell_angle_beta 89.676(5)
_cell_angle_gamma 80.244(5)
_cell_formula_units_Z 2
_cell_length_a 10.4070(16)
_cell_length_b 16.616(3)
_cell_length_c 17.220(3)
_cell_measurement_reflns_used 6319
_cell_measurement_temperature 97
_cell_measurement_theta_max 30.96
_cell_measurement_theta_min 1.99
_cell_volume 2923.8(9)
_computing_cell_refinement CrystalClear
_computing_data_collection 'CrystalClear (Rigaku Inc., 2008)'
_computing_data_reduction CrystalClear
_computing_molecular_graphics 'CrystalStructure 4.0'
_computing_publication_material 'CrystalStructure 4.0 (Rigaku, 2010)'
_computing_structure_refinement 'SHELXL97 (Sheldrick, 2008)'
_computing_structure_solution 'DIRDIF99-PATTY (Gould, et al., 1999)'
_diffrn_ambient_temperature 97
_diffrn_detector_area_resol_mean 7.314
_diffrn_measured_fraction_theta_full 0.979
_diffrn_measured_fraction_theta_max 0.979
_diffrn_measurement_device_type 'Rigaku Saturn70'
_diffrn_measurement_method \w
_diffrn_radiation_type 'Mo K\a'
_diffrn_radiation_wavelength 0.71075
_diffrn_reflns_av_R_equivalents 0.0484
_diffrn_reflns_limit_h_max 10
_diffrn_reflns_limit_h_min -12
_diffrn_reflns_limit_k_max 15
_diffrn_reflns_limit_k_min -19
_diffrn_reflns_limit_l_max 20
_diffrn_reflns_limit_l_min -20
_diffrn_reflns_number 20134
_diffrn_reflns_theta_full 25.00
_diffrn_reflns_theta_max 25.00
_diffrn_standards_number 0
_exptl_absorpt_coefficient_mu 0.887
_exptl_absorpt_correction_T_max 0.989
_exptl_absorpt_correction_T_min 0.876
_exptl_absorpt_correction_type multi-scan
_exptl_absorpt_process_details 'REQAB (Rigaku, 1998)'
_exptl_crystal_colour brown
_exptl_crystal_density_diffrn 1.640
_exptl_crystal_description prism
_exptl_crystal_F_000 1449.00
_exptl_crystal_size_max 0.186
_exptl_crystal_size_mid 0.092
_exptl_crystal_size_min 0.012
_refine_diff_density_max 1.440
_refine_diff_density_min -1.060
_refine_ls_extinction_method none
_refine_ls_goodness_of_fit_ref 1.061
_refine_ls_hydrogen_treatment constr
_refine_ls_number_parameters 793
_refine_ls_number_reflns 10071
_refine_ls_number_restraints 122
_refine_ls_R_factor_gt 0.0608
_refine_ls_shift/su_max 0.001
_refine_ls_structure_factor_coef Fsqd
_refine_ls_weighting_details 'w = 1/[\s^2^(Fo^2^)+(0.0721P)^2^+4.8783P] where P=(Fo^2^+2Fc^2^)/3'
_refine_ls_weighting_scheme calc
_refine_ls_wR_factor_ref 0.1672
_reflns_number_gt 6740
_reflns_number_total 10097
_reflns_threshold_expression F^2^>2.0\s(F^2^)
_cod_data_source_file ja409785a_si_003.cif
_cod_data_source_block 1-D_Rh-BTDA-TCNQ_2_hm
_cod_original_cell_volume 2923.8(8)
_cod_original_formula_sum 'C57.50 H37.50 Cl4 N8 O12 Rh2 S2'
_cod_database_code 4121225

loop_
_symmetry_equiv_pos_site_id
_symmetry_equiv_pos_as_xyz
1 +X,+Y,+Z
2 -X,-Y,-Z

loop_
_atom_site_label
_atom_site_type_symbol
_atom_site_fract_x
_atom_site_fract_y
_atom_site_fract_z
_atom_site_U_iso_or_equiv
_atom_site_adp_type
_atom_site_occupancy
_atom_site_symmetry_multiplicity
_atom_site_calc_flag
_atom_site_refinement_flags
Rh1 Rh 0.06281(4) 0.53815(3) 0.95722(2) 0.02302(15) Uani 1.0 2 d .
Rh2 Rh 0.93795(4) 0.96473(2) 0.54570(2) 0.01924(14) Uani 1.0 2 d .
Cl1 Cl 0.2226(2) 0.70930(17) 1.40777(13) 0.0787(8) Uani 1.0 2 d .
Cl2 Cl -0.6250(3) 0.90881(12) 0.93071(13) 0.0711(7) Uani 1.0 2 d .
Cl3 Cl 1.63310(17) 0.59753(10) 0.58675(11) 0.0501(5) Uani 1.0 2 d .
Cl4 Cl 0.7846(7) 0.7727(5) 0.1022(4) 0.090(3) Uani 0.5000 2 d .
Cl5 Cl 0.7980(6) 0.7239(4) 0.1340(4) 0.0629(17) Uani 0.5000 2 d .
S1 S 0.39788(14) 0.96289(9) 0.69975(9) 0.0321(4) Uani 1.0 2 d .
S2 S 0.60081(15) 0.54813(10) 0.81140(10) 0.0380(4) Uani 1.0 2 d .
O1 O 0.1129(4) 0.5935(3) 1.0515(3) 0.0271(9) Uani 1.0 2 d .
O2 O -0.0075(4) 0.5217(3) 1.1313(3) 0.0308(10) Uani 1.0 2 d .
O3 O 0.1398(5) 0.7312(3) 1.1141(3) 0.0452(12) Uani 1.0 2 d .
O4 O -0.0981(4) 0.6248(3) 0.9382(3) 0.0300(10) Uani 1.0 2 d .
O5 O -0.2182(4) 0.5535(3) 1.0190(3) 0.0270(9) Uani 1.0 2 d .
O6 O -0.4695(4) 0.6057(3) 1.0105(3) 0.0324(10) Uani 1.0 2 d .
O7 O 1.1007(4) 0.8802(3) 0.5704(3) 0.0262(9) Uani 1.0 2 d .
O8 O 1.2180(4) 0.9469(3) 0.4828(2) 0.0231(9) Uani 1.0 2 d .
O9 O 1.4722(4) 0.8971(3) 0.4941(3) 0.0274(9) Uani 1.0 2 d .
O10 O 0.8918(4) 0.9006(3) 0.4573(3) 0.0259(9) Uani 1.0 2 d .
O11 O 1.0098(4) 0.9674(3) 0.3717(2) 0.0268(9) Uani 1.0 2 d .
O12 O 0.8704(5) 0.7550(4) 0.4103(5) 0.0718(17) Uani 1.0 2 d .
N1 N 0.1676(4) 0.6151(3) 0.8772(3) 0.0257(11) Uani 1.0 2 d .
N2 N 0.0308(6) 0.8508(4) 0.7890(4) 0.0435(14) Uani 1.0 2 d .
N3 N 0.3160(5) 0.8943(3) 0.7369(3) 0.0278(11) Uani 1.0 2 d .
N4 N 0.5403(5) 0.9063(3) 0.6944(3) 0.0287(11) Uani 1.0 2 d .
N5 N 0.6835(5) 0.6167(3) 0.7752(3) 0.0325(12) Uani 1.0 2 d .
N6 N 0.4591(5) 0.6036(3) 0.8163(3) 0.0342(12) Uani 1.0 2 d .
N7 N 0.8303(4) 0.8925(3) 0.6289(3) 0.0215(10) Uani 1.0 2 d .
N8 N 0.9635(6) 0.6556(4) 0.7132(4) 0.0464(15) Uani 1.0 2 d .
C1 C 0.2034(5) 0.6680(4) 0.8426(3) 0.0241(13) Uani 1.0 2 d .
C2 C 0.2368(6) 0.7410(4) 0.8034(4) 0.0283(13) Uani 1.0 2 d .
C3 C 0.1271(6) 0.8053(4) 0.7933(4) 0.0334(15) Uani 1.0 2 d .
C4 C 0.3611(6) 0.7481(4) 0.7810(3) 0.0268(13) Uani 1.0 2 d .
C5 C 0.3975(6) 0.8245(4) 0.7468(4) 0.0282(13) Uani 1.0 2 d .
C6 C 0.5274(6) 0.8312(4) 0.7223(3) 0.0251(13) Uani 1.0 2 d .
C7 C 0.6361(5) 0.7628(4) 0.7293(3) 0.0240(12) Uani 1.0 2 d .
C8 C 0.6009(6) 0.6859(4) 0.7642(4) 0.0268(13) Uani 1.0 2 d .
C9 C 0.4708(6) 0.6803(4) 0.7884(4) 0.0260(13) Uani 1.0 2 d .
C10 C 0.7947(5) 0.8411(4) 0.6647(3) 0.0244(13) Uani 1.0 2 d .
C11 C 0.7604(6) 0.7689(4) 0.7048(4) 0.0277(13) Uani 1.0 2 d .
C12 C 0.8694(6) 0.7025(4) 0.7118(4) 0.0304(14) Uani 1.0 2 d .
C13 C 0.0678(6) 0.5730(4) 1.1168(4) 0.0273(13) Uani 1.0 2 d .
C14 C 0.1093(5) 0.6095(4) 1.1874(4) 0.0284(14) Uani 1.0 2 d .
C15 C 0.1445(6) 0.6876(4) 1.1856(4) 0.0369(16) Uani 1.0 2 d .
C16 C 0.1773(8) 0.8107(5) 1.1104(5) 0.059(3) Uani 1.0 2 d .
C17 C 0.1795(7) 0.7178(5) 1.2536(5) 0.049(2) Uani 1.0 2 d .
C18 C 0.1802(7) 0.6693(6) 1.3234(5) 0.051(2) Uani 1.0 2 d .
C19 C 0.1483(7) 0.5923(5) 1.3277(4) 0.0495(19) Uani 1.0 2 d .
C20 C 0.1107(6) 0.5637(5) 1.2584(4) 0.0409(17) Uani 1.0 2 d .
C21 C -0.2021(6) 0.6145(4) 0.9737(3) 0.0283(14) Uani 1.0 2 d .
C22 C -0.3126(6) 0.6845(4) 0.9606(4) 0.0291(14) Uani 1.0 2 d .
C23 C -0.4426(6) 0.6796(4) 0.9829(4) 0.0315(14) Uani 1.0 2 d .
C24 C -0.6037(6) 0.5998(5) 1.0273(4) 0.0402(16) Uani 1.0 2 d .
C25 C -0.5366(7) 0.7490(4) 0.9734(4) 0.0410(16) Uani 1.0 2 d .
C26 C -0.5043(8) 0.8220(5) 0.9405(4) 0.0510(19) Uani 1.0 2 d .
C27 C -0.3796(8) 0.8272(5) 0.9163(5) 0.0520(19) Uani 1.0 2 d .
C28 C -0.2852(7) 0.7581(4) 0.9266(4) 0.0413(17) Uani 1.0 2 d .
C29 C 1.2035(5) 0.8885(4) 0.5327(3) 0.0214(12) Uani 1.0 2 d .
C30 C 1.3165(5) 0.8201(4) 0.5489(3) 0.0227(12) Uani 1.0 2 d .
C31 C 1.4463(5) 0.8242(4) 0.5258(3) 0.0232(12) Uani 1.0 2 d .
C32 C 1.6052(5) 0.9029(4) 0.4758(4) 0.0285(13) Uani 1.0 2 d .
C33 C 1.5423(6) 0.7547(4) 0.5375(4) 0.0309(14) Uani 1.0 2 d .
C34 C 1.5103(6) 0.6834(4) 0.5733(4) 0.0333(14) Uani 1.0 2 d .
C35 C 1.3869(6) 0.6782(4) 0.5996(4) 0.0345(15) Uani 1.0 2 d .
C36 C 1.2912(6) 0.7463(4) 0.5862(4) 0.0279(13) Uani 1.0 2 d .
C37 C 0.9366(5) 0.9155(4) 0.3898(4) 0.0309(14) Uani 1.0 2 d .
C38 C 0.8992(6) 0.8696(5) 0.3256(5) 0.0477(16) Uani 1.0 2 d .
C39 C 0.8668(7) 0.7913(6) 0.3363(6) 0.0676(18) Uani 1.0 2 d .
C40 C 0.8416(9) 0.6742(5) 0.4219(7) 0.103(4) Uani 1.0 2 d .
C41 C 0.8353(8) 0.7505(7) 0.2742(7) 0.085(3) Uani 1.0 2 d .
C42 C 0.8336(8) 0.7922(8) 0.2017(7) 0.091(3) Uani 1.0 2 d .
C43 C 0.8614(8) 0.8698(8) 0.1866(6) 0.086(3) Uani 1.0 2 d .
C44 C 0.8972(7) 0.9082(6) 0.2512(5) 0.0659(19) Uani 1.0 2 d .
C45 C 0.5043(9) 1.1481(8) 0.7673(8) 0.091(4) Uani 1.0 2 d .
C46 C 0.5814(8) 1.1346(6) 0.7066(6) 0.067(3) Uani 1.0 2 d .
C47 C 0.6888(8) 1.0774(6) 0.7117(5) 0.059(3) Uani 1.0 2 d .
C48 C 0.7210(10) 1.0332(6) 0.7809(7) 0.078(3) Uani 1.0 2 d .
C49 C 0.6368(15) 1.0474(7) 0.8452(6) 0.094(4) Uani 1.0 2 d .
C50 C 0.5275(12) 1.1083(8) 0.8353(8) 0.092(5) Uani 1.0 2 d .
C51 C 0.3053(13) 0.4790(7) 0.6352(9) 0.121(3) Uani 1.0 2 d .
C52 C 0.4275(13) 0.4276(8) 0.6391(9) 0.108(3) Uani 1.0 2 d .
C53 C 0.4789(12) 0.3827(9) 0.7036(9) 0.112(4) Uani 1.0 2 d .
C54 C 0.4184(11) 0.3900(8) 0.7746(9) 0.112(3) Uani 1.0 2 d .
C55 C 0.3087(12) 0.4410(8) 0.7782(9) 0.109(3) Uani 1.0 2 d .
C56 C 0.2467(11) 0.4840(7) 0.7132(9) 0.098(3) Uani 1.0 2 d .
C57 C 0.9578(18) 0.9533(10) 0.9517(11) 0.068(5) Uani 0.5000 2 d .
C58 C 1.0648(18) 0.9805(11) 0.9342(11) 0.070(5) Uani 0.5000 2 d .
C59 C 1.1127(18) 1.0266(11) 0.9871(11) 0.070(5) Uani 0.5000 2 d .
H16A H 0.1588 0.8383 1.0581 0.0706 Uiso 1.0 2 calc R
H16B H 0.2707 0.8047 1.1218 0.0706 Uiso 1.0 2 calc R
H16C H 0.1278 0.8434 1.1488 0.0706 Uiso 1.0 2 calc R
H17 H 0.2026 0.7708 1.2525 0.0587 Uiso 1.0 2 calc R
H19 H 0.1515 0.5595 1.3758 0.0594 Uiso 1.0 2 calc R
H20 H 0.0855 0.5112 1.2603 0.0491 Uiso 1.0 2 calc R
H24A H -0.6112 0.5423 1.0409 0.0482 Uiso 1.0 2 calc R
H24B H -0.6580 0.6210 0.9814 0.0482 Uiso 1.0 2 calc R
H24C H -0.6329 0.6320 1.0712 0.0482 Uiso 1.0 2 calc R
H25 H -0.6236 0.7468 0.9894 0.0492 Uiso 1.0 2 calc R
H27 H -0.3590 0.8773 0.8930 0.0624 Uiso 1.0 2 calc R
H28 H -0.1989 0.7611 0.9099 0.0496 Uiso 1.0 2 calc R
H32A H 1.6129 0.9606 0.4633 0.0342 Uiso 1.0 2 calc R
H32B H 1.6322 0.8720 0.4307 0.0342 Uiso 1.0 2 calc R
H32C H 1.6612 0.8802 0.5206 0.0342 Uiso 1.0 2 calc R
H33 H 1.6291 0.7564 0.5209 0.0371 Uiso 1.0 2 calc R
H35 H 1.3680 0.6292 0.6263 0.0414 Uiso 1.0 2 calc R
H36 H 1.2049 0.7430 0.6029 0.0335 Uiso 1.0 2 calc R
H40A H 0.9059 0.6367 0.3946 0.1231 Uiso 1.0 2 calc R
H40B H 0.7542 0.6735 0.4013 0.1231 Uiso 1.0 2 calc R
H40C H 0.8448 0.6566 0.4777 0.1231 Uiso 1.0 2 calc R
H41 H 0.8158 0.6965 0.2813 0.1025 Uiso 1.0 2 calc R
H43 H 0.8568 0.8963 0.1353 0.1030 Uiso 1.0 2 calc R
H44 H 0.9203 0.9612 0.2434 0.0791 Uiso 1.0 2 calc R
H45 H 0.4285 1.1889 0.7608 0.1088 Uiso 1.0 2 calc R
H46 H 0.5598 1.1662 0.6584 0.0808 Uiso 1.0 2 calc R
H47 H 0.7421 1.0677 0.6674 0.0712 Uiso 1.0 2 calc R
H48 H 0.7985 0.9936 0.7862 0.0938 Uiso 1.0 2 calc R
H49 H 0.6547 1.0159 0.8938 0.1128 Uiso 1.0 2 calc R
H50 H 0.4707 1.1206 0.8777 0.1109 Uiso 1.0 2 calc R
H51 H 0.2657 0.5068 0.5887 0.1455 Uiso 1.0 2 calc R
H52 H 0.4774 0.4244 0.5928 0.1295 Uiso 1.0 2 calc R
H53 H 0.5582 0.3453 0.7002 0.1341 Uiso 1.0 2 calc R
H54 H 0.4558 0.3585 0.8201 0.1347 Uiso 1.0 2 calc R
H55 H 0.2700 0.4486 0.8277 0.1304 Uiso 1.0 2 calc R
H56 H 0.1644 0.5177 0.7187 0.1180 Uiso 1.0 2 calc R
H57 H 0.9288 0.9169 0.9186 0.0812 Uiso 0.5000 2 calc R
H58 H 1.1088 0.9693 0.8869 0.0841 Uiso 0.5000 2 calc R
H59 H 1.1951 1.0433 0.9793 0.0844 Uiso 0.5000 2 calc R

loop_
_atom_site_aniso_label
_atom_site_aniso_U_11
_atom_site_aniso_U_22
_atom_site_aniso_U_33
_atom_site_aniso_U_12
_atom_site_aniso_U_13
_atom_site_aniso_U_23
Rh1 0.0248(3) 0.0331(3) 0.0173(3) -0.0216(2) 0.00517(18) -0.00423(19)
Rh2 0.0168(3) 0.0247(3) 0.0193(3) -0.01270(18) 0.00366(17) -0.00144(18)
Cl1 0.0581(13) 0.138(3) 0.0568(13) -0.0378(13) 0.0069(10) -0.0646(14)
Cl2 0.1027(17) 0.0438(12) 0.0561(13) 0.0147(11) 0.0179(12) 0.0008(10)
Cl3 0.0470(11) 0.0383(10) 0.0596(12) 0.0036(8) -0.0021(9) 0.0045(9)
Cl4 0.057(4) 0.156(7) 0.076(5) -0.036(5) 0.008(4) -0.075(5)
Cl5 0.043(3) 0.095(5) 0.061(4) -0.013(3) -0.008(3) -0.061(3)
S1 0.0288(9) 0.0290(9) 0.0390(9) -0.0103(7) 0.0056(7) 0.0050(7)
S2 0.0329(9) 0.0321(9) 0.0481(11) -0.0109(7) 0.0080(8) 0.0118(8)
O1 0.027(3) 0.036(3) 0.026(3) -0.0237(18) 0.0079(17) -0.0101(18)
O2 0.034(3) 0.045(3) 0.020(2) -0.027(2) 0.0084(17) -0.0059(18)
O3 0.047(3) 0.038(3) 0.058(4) -0.021(3) 0.011(3) -0.018(3)
O4 0.030(3) 0.042(3) 0.024(3) -0.0239(19) 0.0054(17) 0.0024(18)
O5 0.029(3) 0.035(3) 0.023(2) -0.0229(18) 0.0045(17) -0.0008(18)
O6 0.025(3) 0.032(3) 0.042(3) -0.0123(18) 0.0043(18) 0.0017(19)
O7 0.017(2) 0.032(3) 0.030(3) -0.0103(16) 0.0022(17) 0.0059(18)
O8 0.022(2) 0.026(2) 0.025(2) -0.0153(16) 0.0034(16) 0.0022(17)
O9 0.016(2) 0.030(3) 0.036(3) -0.0070(16) 0.0020(17) -0.0015(18)
O10 0.018(2) 0.031(3) 0.034(3) -0.0139(16) 0.0031(17) -0.0119(18)
O11 0.021(2) 0.042(3) 0.021(2) -0.0138(18) 0.0042(16) -0.0068(18)
O12 0.047(3) 0.060(4) 0.126(5) -0.036(3) 0.034(4) -0.057(4)
N1 0.019(3) 0.040(3) 0.024(3) -0.020(3) -0.003(2) -0.003(3)
N2 0.033(4) 0.054(4) 0.047(4) -0.020(3) 0.007(3) 0.002(3)
N3 0.024(3) 0.033(3) 0.029(3) -0.012(3) 0.002(2) 0.001(3)
N4 0.022(3) 0.034(3) 0.033(3) -0.013(2) 0.003(2) -0.002(3)
N5 0.030(3) 0.030(3) 0.037(3) -0.010(3) 0.004(3) 0.007(3)
N6 0.035(3) 0.027(3) 0.042(4) -0.013(3) 0.010(3) 0.006(3)
N7 0.018(3) 0.022(3) 0.024(3) -0.0027(19) 0.0016(19) 0.004(2)
N8 0.028(4) 0.042(4) 0.066(5) -0.008(3) 0.002(3) 0.015(3)
C1 0.019(3) 0.036(4) 0.022(3) -0.018(3) 0.002(3) -0.004(3)
C2 0.028(4) 0.034(4) 0.027(4) -0.015(3) 0.011(3) -0.005(3)
C3 0.021(4) 0.053(5) 0.029(4) -0.013(3) 0.005(3) -0.007(3)
C4 0.031(4) 0.035(4) 0.019(3) -0.020(3) 0.004(3) -0.002(3)
C5 0.024(4) 0.037(4) 0.026(4) -0.015(3) 0.004(3) 0.003(3)
C6 0.029(4) 0.030(4) 0.020(3) -0.017(3) 0.003(3) 0.003(3)
C7 0.022(3) 0.030(4) 0.021(3) -0.011(3) 0.004(3) 0.004(3)
C8 0.026(4) 0.028(4) 0.027(4) -0.011(3) -0.001(3) 0.006(3)
C9 0.023(3) 0.030(4) 0.025(3) -0.009(3) 0.003(3) 0.004(3)
C10 0.017(3) 0.035(4) 0.023(3) -0.014(3) 0.005(3) 0.006(3)
C11 0.021(3) 0.037(4) 0.027(4) -0.013(3) 0.002(3) 0.000(3)
C12 0.022(4) 0.041(4) 0.031(4) -0.019(3) 0.004(3) 0.008(3)
C13 0.022(3) 0.032(4) 0.031(4) -0.011(3) 0.004(3) -0.009(3)
C14 0.019(3) 0.045(4) 0.026(4) -0.012(3) 0.002(3) -0.018(3)
C15 0.028(4) 0.051(5) 0.038(4) -0.017(3) 0.008(3) -0.022(4)
C16 0.057(5) 0.048(5) 0.082(7) -0.029(4) 0.022(5) -0.027(5)
C17 0.042(5) 0.057(5) 0.058(5) -0.026(4) 0.013(4) -0.033(4)
C18 0.031(4) 0.087(6) 0.043(5) -0.019(4) 0.002(3) -0.034(5)
C19 0.043(5) 0.079(6) 0.031(4) -0.014(4) 0.002(3) -0.023(4)
C20 0.037(4) 0.057(5) 0.036(4) -0.017(4) 0.009(3) -0.021(4)
C21 0.036(4) 0.038(4) 0.018(3) -0.024(3) 0.005(3) -0.007(3)
C22 0.040(4) 0.028(4) 0.023(3) -0.015(3) 0.012(3) -0.006(3)
C23 0.044(4) 0.033(4) 0.020(3) -0.013(3) 0.003(3) -0.004(3)
C24 0.027(4) 0.059(5) 0.037(4) -0.015(3) 0.004(3) 0.003(4)
C25 0.049(5) 0.046(5) 0.028(4) -0.011(4) 0.009(3) -0.002(3)
C26 0.083(6) 0.043(5) 0.025(4) -0.000(4) 0.006(4) -0.009(3)
C27 0.073(6) 0.041(5) 0.042(5) -0.014(4) 0.015(4) -0.002(4)
C28 0.049(5) 0.041(4) 0.038(4) -0.018(4) 0.014(4) -0.009(3)
C29 0.019(3) 0.031(4) 0.018(3) -0.014(3) -0.003(3) -0.008(3)
C30 0.018(3) 0.028(3) 0.023(3) -0.006(3) 0.001(3) -0.004(3)
C31 0.023(3) 0.030(4) 0.019(3) -0.012(3) -0.002(3) -0.006(3)
C32 0.014(3) 0.034(4) 0.039(4) -0.008(3) 0.002(3) -0.003(3)
C33 0.022(4) 0.038(4) 0.032(4) -0.003(3) -0.004(3) -0.005(3)
C34 0.036(4) 0.032(4) 0.032(4) -0.007(3) -0.001(3) 0.002(3)
C35 0.048(4) 0.023(4) 0.034(4) -0.012(3) -0.009(3) 0.004(3)
C36 0.034(4) 0.032(4) 0.021(3) -0.014(3) 0.000(3) -0.000(3)
C37 0.014(3) 0.043(4) 0.039(4) -0.005(3) 0.003(3) -0.019(3)
C38 0.020(3) 0.083(4) 0.052(4) -0.022(3) 0.010(3) -0.048(3)
C39 0.035(4) 0.084(4) 0.100(5) -0.027(4) 0.024(4) -0.069(4)
C40 0.085(7) 0.058(5) 0.187(10) -0.046(5) 0.075(7) -0.071(6)
C41 0.035(4) 0.121(6) 0.121(5) -0.035(4) 0.019(5) -0.090(5)
C42 0.038(4) 0.155(7) 0.101(5) -0.029(5) 0.008(5) -0.099(5)
C43 0.035(4) 0.168(7) 0.067(5) -0.024(5) 0.011(4) -0.066(5)
C44 0.027(4) 0.131(6) 0.050(4) -0.021(4) 0.009(3) -0.051(4)
C45 0.044(6) 0.123(10) 0.123(10) -0.035(6) 0.020(6) -0.072(9)
C46 0.045(5) 0.097(7) 0.070(6) -0.024(5) -0.005(5) -0.038(6)
C47 0.060(6) 0.079(6) 0.053(6) -0.039(5) 0.022(5) -0.033(5)
C48 0.081(7) 0.052(6) 0.113(9) -0.026(5) -0.015(7) -0.038(6)
C49 0.191(13) 0.058(7) 0.054(6) -0.080(8) -0.002(8) -0.009(5)
C50 0.115(10) 0.099(9) 0.091(9) -0.073(8) 0.061(8) -0.062(8)
C51 0.120(7) 0.092(6) 0.176(8) -0.067(5) 0.020(6) -0.056(6)
C52 0.097(7) 0.114(7) 0.141(8) -0.072(5) 0.043(6) -0.070(6)
C53 0.068(6) 0.138(8) 0.151(8) -0.050(5) 0.030(6) -0.073(7)
C54 0.083(6) 0.136(7) 0.138(7) -0.045(5) 0.001(6) -0.070(6)
C55 0.086(6) 0.113(7) 0.149(8) -0.046(5) 0.027(6) -0.083(6)
C56 0.067(6) 0.078(6) 0.171(9) -0.047(5) 0.021(5) -0.064(6)
C57 0.071(13) 0.057(11) 0.076(14) -0.011(9) 0.013(10) -0.007(10)
C58 0.067(12) 0.071(12) 0.073(13) 0.001(10) -0.012(10) -0.034(10)
C59 0.069(12) 0.079(13) 0.067(13) -0.022(10) -0.011(10) -0.012(10)

loop_
_atom_type_symbol
_atom_type_description
_atom_type_scat_dispersion_real
_atom_type_scat_dispersion_imag
_atom_type_scat_source
C C 0.0033 0.0016
;
International Tables for Crystallography
(1992, Vol. C, Tables 4.2.6.8 and 6.1.1.4)
;
H H 0.0000 0.0000
;
International Tables for Crystallography
(1992, Vol. C, Table 6.1.1.4)
;
N N 0.0061 0.0033
;
International Tables for Crystallography
(1992, Vol. C, Tables 4.2.6.8 and 6.1.1.4)
;
O O 0.0106 0.0060
;
International Tables for Crystallography
(1992, Vol. C, Tables 4.2.6.8 and 6.1.1.4)
;
Rh Rh -1.1178 0.9187
;
International Tables for Crystallography
(1992, Vol. C, Tables 4.2.6.8 and 6.1.1.4)
;
Cl Cl 0.1484 0.1585
;
International Tables for Crystallography
(1992, Vol. C, Tables 4.2.6.8 and 6.1.1.4)
;
S S 0.1246 0.1234
;
International Tables for Crystallography
(1992, Vol. C, Tables 4.2.6.8 and 6.1.1.4)
;

loop_
_geom_angle_atom_site_label_1
_geom_angle_atom_site_label_2
_geom_angle_atom_site_label_3
_geom_angle
_geom_angle_publ_flag
_geom_angle_site_symmetry_1
_geom_angle_site_symmetry_3
Rh1 Rh1 O1 88.12(11) yes 2_567 .
Rh1 Rh1 O2 88.12(12) yes 2_567 2_567
Rh1 Rh1 O4 88.50(12) yes 2_567 .
Rh1 Rh1 O5 87.85(11) yes 2_567 2_567
Rh1 Rh1 N1 176.23(11) yes 2_567 .
O1 Rh1 O2 176.22(16) yes . 2_567
O1 Rh1 O4 90.78(15) yes . .
O1 Rh1 O5 89.16(15) yes . 2_567
O1 Rh1 N1 91.72(17) yes . .
O2 Rh1 O4 89.60(16) yes 2_567 .
O2 Rh1 O5 90.22(16) yes 2_567 2_567
O2 Rh1 N1 92.06(17) yes 2_567 .
O4 Rh1 O5 176.34(16) yes . 2_567
O4 Rh1 N1 87.74(16) yes . .
O5 Rh1 N1 95.91(16) yes 2_567 .
Rh2 Rh2 O7 88.58(11) yes 2_776 .
Rh2 Rh2 O8 88.10(11) yes 2_776 2_776
Rh2 Rh2 O10 87.85(11) yes 2_776 .
Rh2 Rh2 O11 88.37(11) yes 2_776 2_776
Rh2 Rh2 N7 176.63(11) yes 2_776 .
O7 Rh2 O8 176.65(15) yes . 2_776
O7 Rh2 O10 90.36(15) yes . .
O7 Rh2 O11 89.73(15) yes . 2_776
O7 Rh2 N7 88.53(15) yes . .
O8 Rh2 O10 89.94(15) yes 2_776 .
O8 Rh2 O11 89.75(15) yes 2_776 2_776
O8 Rh2 N7 94.81(15) yes 2_776 .
O10 Rh2 O11 176.21(16) yes . 2_776
O10 Rh2 N7 90.44(17) yes . .
O11 Rh2 N7 93.35(17) yes 2_776 .
N3 S1 N4 99.6(3) yes . .
N5 S2 N6 100.1(3) yes . .
Rh1 O1 C13 117.9(4) yes . .
Rh1 O2 C13 118.8(4) yes 2_567 .
C15 O3 C16 117.4(6) yes . .
Rh1 O4 C21 118.5(4) yes . .
Rh1 O5 C21 118.5(4) yes 2_567 .
C23 O6 C24 117.7(5) yes . .
Rh2 O7 C29 117.9(4) yes . .
Rh2 O8 C29 118.6(4) yes 2_776 .
C31 O9 C32 117.9(4) yes . .
Rh2 O10 C37 118.9(4) yes . .
Rh2 O11 C37 119.3(4) yes 2_776 .
C39 O12 C40 118.3(8) yes . .
Rh1 N1 C1 165.1(5) yes . .
S1 N3 C5 107.3(4) yes . .
S1 N4 C6 106.6(4) yes . .
S2 N5 C8 106.7(4) yes . .
S2 N6 C9 106.9(4) yes . .
Rh2 N7 C10 163.9(5) yes . .
N1 C1 C2 173.2(6) yes . .
C1 C2 C3 112.1(5) yes . .
C1 C2 C4 123.2(5) yes . .
C3 C2 C4 124.6(6) yes . .
N2 C3 C2 172.3(8) yes . .
C2 C4 C5 123.3(5) yes . .
C2 C4 C9 123.6(6) yes . .
C5 C4 C9 113.0(5) yes . .
N3 C5 C4 123.8(5) yes . .
N3 C5 C6 113.0(6) yes . .
C4 C5 C6 123.1(5) yes . .
N4 C6 C5 113.5(5) yes . .
N4 C6 C7 123.1(5) yes . .
C5 C6 C7 123.4(5) yes . .
C6 C7 C8 114.0(5) yes . .
C6 C7 C11 123.5(6) yes . .
C8 C7 C11 122.5(5) yes . .
N5 C8 C7 123.9(5) yes . .
N5 C8 C9 114.2(5) yes . .
C7 C8 C9 121.9(5) yes . .
N6 C9 C4 123.2(5) yes . .
N6 C9 C8 112.1(5) yes . .
C4 C9 C8 124.6(5) yes . .
N7 C10 C11 172.8(6) yes . .
C7 C11 C10 123.6(5) yes . .
C7 C11 C12 124.5(6) yes . .
C10 C11 C12 111.8(5) yes . .
N8 C12 C11 172.5(7) yes . .
O1 C13 O2 127.1(6) yes . .
O1 C13 C14 118.7(6) yes . .
O2 C13 C14 114.2(5) yes . .
C13 C14 C15 123.9(6) yes . .
C13 C14 C20 117.7(6) yes . .
C15 C14 C20 118.4(6) yes . .
O3 C15 C14 116.3(6) yes . .
O3 C15 C17 123.2(7) yes . .
C14 C15 C17 120.5(6) yes . .
C15 C17 C18 119.0(8) yes . .
Cl1 C18 C17 117.8(7) yes . .
Cl1 C18 C19 119.7(6) yes . .
C17 C18 C19 122.5(8) yes . .
C18 C19 C20 117.6(7) yes . .
C14 C20 C19 122.0(7) yes . .
O4 C21 O5 126.6(5) yes . .
O4 C21 C22 114.6(5) yes . .
O5 C21 C22 118.8(5) yes . .
C21 C22 C23 123.3(6) yes . .
C21 C22 C28 117.9(6) yes . .
C23 C22 C28 118.8(6) yes . .
O6 C23 C22 118.0(5) yes . .
O6 C23 C25 122.8(6) yes . .
C22 C23 C25 119.2(6) yes . .
C23 C25 C26 120.0(7) yes . .
Cl2 C26 C25 118.8(6) yes . .
Cl2 C26 C27 119.7(6) yes . .
C25 C26 C27 121.5(7) yes . .
C26 C27 C28 118.5(7) yes . .
C22 C28 C27 121.9(7) yes . .
O7 C29 O8 126.7(5) yes . .
O7 C29 C30 115.0(5) yes . .
O8 C29 C30 118.2(5) yes . .
C29 C30 C31 124.2(5) yes . .
C29 C30 C36 117.9(5) yes . .
C31 C30 C36 117.9(5) yes . .
O9 C31 C30 117.8(5) yes . .
O9 C31 C33 122.6(5) yes . .
C30 C31 C33 119.6(5) yes . .
C31 C33 C34 119.5(6) yes . .
Cl3 C34 C33 118.2(5) yes . .
Cl3 C34 C35 119.4(5) yes . .
C33 C34 C35 122.5(6) yes . .
C34 C35 C36 118.0(6) yes . .
C30 C36 C35 122.4(6) yes . .
O10 C37 O11 125.5(6) yes . .
O10 C37 C38 118.2(6) yes . .
O11 C37 C38 116.3(6) yes . .
C37 C38 C39 124.1(7) yes . .
C37 C38 C44 116.7(8) yes . .
C39 C38 C44 119.2(9) yes . .
O12 C39 C38 117.6(9) yes . .
O12 C39 C41 120.6(9) yes . .
C38 C39 C41 121.8(9) yes . .
C39 C41 C42 116.4(11) yes . .
Cl4 C42 Cl5 29.5(4) yes . .
Cl4 C42 C41 134.8(10) yes . .
Cl4 C42 C43 99.8(8) yes . .
Cl5 C42 C41 106.4(10) yes . .
Cl5 C42 C43 128.3(9) yes . .
C41 C42 C43 125.2(11) yes . .
C42 C43 C44 116.5(9) yes . .
C38 C44 C43 120.8(9) yes . .
C46 C45 C50 123.2(10) yes . .
C45 C46 C47 121.3(9) yes . .
C46 C47 C48 119.4(9) yes . .
C47 C48 C49 118.7(9) yes . .
C48 C49 C50 118.4(10) yes . .
C45 C50 C49 118.9(12) yes . .
C52 C51 C56 110.9(12) yes . .
C51 C52 C53 124.7(13) yes . .
C52 C53 C54 121.0(11) yes . .
C53 C54 C55 118.7(13) yes . .
C54 C55 C56 122.7(14) yes . .
C51 C56 C55 121.5(10) yes . .
C58 C57 C59 123.3(19) yes . 2_777
C57 C58 C59 117.6(18) yes . .
C57 C59 C58 118.8(18) yes 2_777 .
O3 C16 H16A 109.470 no . .
O3 C16 H16B 109.475 no . .
O3 C16 H16C 109.482 no . .
H16A C16 H16B 109.468 no . .
H16A C16 H16C 109.465 no . .
H16B C16 H16C 109.467 no . .
C15 C17 H17 120.526 no . .
C18 C17 H17 120.513 no . .
C18 C19 H19 121.206 no . .
C20 C19 H19 121.183 no . .
C14 C20 H20 119.015 no . .
C19 C20 H20 119.003 no . .
O6 C24 H24A 109.473 no . .
O6 C24 H24B 109.478 no . .
O6 C24 H24C 109.470 no . .
H24A C24 H24B 109.472 no . .
H24A C24 H24C 109.473 no . .
H24B C24 H24C 109.462 no . .
C23 C25 H25 119.974 no . .
C26 C25 H25 119.978 no . .
C26 C27 H27 120.763 no . .
C28 C27 H27 120.758 no . .
C22 C28 H28 119.045 no . .
C27 C28 H28 119.050 no . .
O9 C32 H32A 109.463 no . .
O9 C32 H32B 109.469 no . .
O9 C32 H32C 109.478 no . .
H32A C32 H32B 109.467 no . .
H32A C32 H32C 109.471 no . .
H32B C32 H32C 109.479 no . .
C31 C33 H33 120.234 no . .
C34 C33 H33 120.243 no . .
C34 C35 H35 121.010 no . .
C36 C35 H35 121.009 no . .
C30 C36 H36 118.788 no . .
C35 C36 H36 118.796 no . .
O12 C40 H40A 109.478 no . .
O12 C40 H40B 109.475 no . .
O12 C40 H40C 109.471 no . .
H40A C40 H40B 109.470 no . .
H40A C40 H40C 109.467 no . .
H40B C40 H40C 109.467 no . .
C39 C41 H41 121.798 no . .
C42 C41 H41 121.801 no . .
C42 C43 H43 121.734 no . .
C44 C43 H43 121.728 no . .
C38 C44 H44 119.609 no . .
C43 C44 H44 119.605 no . .
C46 C45 H45 118.395 no . .
C50 C45 H45 118.390 no . .
C45 C46 H46 119.349 no . .
C47 C46 H46 119.356 no . .
C46 C47 H47 120.291 no . .
C48 C47 H47 120.293 no . .
C47 C48 H48 120.646 no . .
C49 C48 H48 120.634 no . .
C48 C49 H49 120.791 no . .
C50 C49 H49 120.799 no . .
C45 C50 H50 120.558 no . .
C49 C50 H50 120.553 no . .
C52 C51 H51 124.544 no . .
C56 C51 H51 124.548 no . .
C51 C52 H52 117.637 no . .
C53 C52 H52 117.637 no . .
C52 C53 H53 119.486 no . .
C54 C53 H53 119.478 no . .
C53 C54 H54 120.633 no . .
C55 C54 H54 120.644 no . .
C54 C55 H55 118.633 no . .
C56 C55 H55 118.627 no . .
C51 C56 H56 119.256 no . .
C55 C56 H56 119.268 no . .
C58 C57 H57 118.353 no . .
C59 C57 H57 118.360 no 2_777 .
C57 C58 H58 121.195 no . .
C59 C58 H58 121.204 no . .
C57 C59 H59 120.598 no 2_777 .
C58 C59 H59 120.602 no . .

loop_
_geom_bond_atom_site_label_1
_geom_bond_atom_site_label_2
_geom_bond_distance
_geom_bond_publ_flag
_geom_bond_site_symmetry_2
Rh1 Rh1 2.3892(7) yes 2_567
Rh1 O1 2.044(4) yes .
Rh1 O2 2.026(5) yes 2_567
Rh1 O4 2.024(4) yes .
Rh1 O5 2.041(4) yes 2_567
Rh1 N1 2.209(5) yes .
Rh2 Rh2 2.3862(6) yes 2_776
Rh2 O7 2.030(4) yes .
Rh2 O8 2.028(4) yes 2_776
Rh2 O10 2.036(4) yes .
Rh2 O11 2.020(4) yes 2_776
Rh2 N7 2.212(5) yes .
Cl1 C18 1.738(9) yes .
Cl2 C26 1.741(8) yes .
Cl3 C34 1.747(6) yes .
Cl4 C42 1.860(14) yes .
Cl5 C42 1.777(14) yes .
S1 N3 1.623(6) yes .
S1 N4 1.621(5) yes .
S2 N5 1.623(6) yes .
S2 N6 1.608(5) yes .
O1 C13 1.258(7) yes .
O2 C13 1.262(8) yes .
O3 C15 1.372(8) yes .
O3 C16 1.436(9) yes .
O4 C21 1.269(7) yes .
O5 C21 1.260(7) yes .
O6 C23 1.352(8) yes .
O6 C24 1.442(8) yes .
O7 C29 1.270(7) yes .
O8 C29 1.268(7) yes .
O9 C31 1.353(7) yes .
O9 C32 1.435(7) yes .
O10 C37 1.270(8) yes .
O11 C37 1.263(8) yes .
O12 C39 1.360(12) yes .
O12 C40 1.422(11) yes .
N1 C1 1.134(8) yes .
N2 C3 1.147(8) yes .
N3 C5 1.315(7) yes .
N4 C6 1.326(8) yes .
N5 C8 1.313(7) yes .
N6 C9 1.347(8) yes .
N7 C10 1.123(8) yes .
N8 C12 1.143(8) yes .
C1 C2 1.431(9) yes .
C2 C3 1.426(8) yes .
C2 C4 1.369(8) yes .
C4 C5 1.460(9) yes .
C4 C9 1.460(8) yes .
C5 C6 1.434(8) yes .
C6 C7 1.459(7) yes .
C7 C8 1.468(8) yes .
C7 C11 1.376(8) yes .
C8 C9 1.430(8) yes .
C10 C11 1.430(9) yes .
C11 C12 1.439(8) yes .
C13 C14 1.501(9) yes .
C14 C15 1.405(10) yes .
C14 C20 1.383(9) yes .
C15 C17 1.387(11) yes .
C17 C18 1.387(11) yes .
C18 C19 1.372(12) yes .
C19 C20 1.403(11) yes .
C21 C22 1.493(8) yes .
C22 C23 1.418(9) yes .
C22 C28 1.384(9) yes .
C23 C25 1.379(9) yes .
C25 C26 1.387(11) yes .
C26 C27 1.376(12) yes .
C27 C28 1.378(10) yes .
C29 C30 1.499(7) yes .
C30 C31 1.417(8) yes .
C30 C36 1.400(8) yes .
C31 C33 1.395(8) yes .
C33 C34 1.378(9) yes .
C34 C35 1.374(9) yes .
C35 C36 1.379(8) yes .
C37 C38 1.485(11) yes .
C38 C39 1.396(13) yes .
C38 C44 1.381(11) yes .
C39 C41 1.383(16) yes .
C41 C42 1.375(16) yes .
C42 C43 1.371(18) yes .
C43 C44 1.411(14) yes .
C45 C46 1.326(16) yes .
C45 C50 1.297(18) yes .
C46 C47 1.338(12) yes .
C47 C48 1.357(14) yes .
C48 C49 1.418(17) yes .
C49 C50 1.390(17) yes .
C51 C52 1.404(17) yes .
C51 C56 1.47(2) yes .
C52 C53 1.345(19) yes .
C53 C54 1.38(2) yes .
C54 C55 1.306(16) yes .
C55 C56 1.376(19) yes .
C57 C58 1.30(3) yes .
C57 C59 1.32(3) yes 2_777
C58 C59 1.38(3) yes .
C16 H16A 0.980 no .
C16 H16B 0.980 no .
C16 H16C 0.980 no .
C17 H17 0.950 no .
C19 H19 0.950 no .
C20 H20 0.950 no .
C24 H24A 0.980 no .
C24 H24B 0.980 no .
C24 H24C 0.980 no .
C25 H25 0.950 no .
C27 H27 0.950 no .
C28 H28 0.950 no .
C32 H32A 0.980 no .
C32 H32B 0.980 no .
C32 H32C 0.980 no .
C33 H33 0.950 no .
C35 H35 0.950 no .
C36 H36 0.950 no .
C40 H40A 0.980 no .
C40 H40B 0.980 no .
C40 H40C 0.980 no .
C41 H41 0.950 no .
C43 H43 0.950 no .
C44 H44 0.950 no .
C45 H45 0.950 no .
C46 H46 0.950 no .
C47 H47 0.950 no .
C48 H48 0.950 no .
C49 H49 0.950 no .
C50 H50 0.950 no .
C51 H51 0.950 no .
C52 H52 0.950 no .
C53 H53 0.950 no .
C54 H54 0.950 no .
C55 H55 0.950 no .
C56 H56 0.950 no .
C57 H57 0.950 no .
C58 H58 0.950 no .
C59 H59 0.950 no .

loop_
_geom_contact_atom_site_label_1
_geom_contact_atom_site_label_2
_geom_contact_distance
_geom_contact_publ_flag
_geom_contact_site_symmetry_2
S1 C32 3.596(6) no 2_776
S2 C24 3.544(7) no 2_567
O1 O3 2.668(7) no .
O1 C15 2.948(9) no .
O1 C20 3.556(8) no .
O1 C21 3.499(7) no .
O1 C21 3.487(7) no 2_567
O2 C15 3.594(9) no .
O2 C20 2.715(8) no .
O2 C21 3.483(7) no .
O2 C21 3.482(7) no 2_567
O3 C13 2.850(8) no .
O4 C13 3.505(7) no .
O4 C13 3.461(7) no 2_567
O4 C28 2.684(8) no .
O5 O6 2.613(5) no .
O5 C13 3.503(7) no .
O5 C13 3.466(7) no 2_567
O5 C23 2.893(7) no .
O5 C28 3.587(8) no .
O6 C21 2.876(7) no .
O7 C36 2.713(7) no .
O7 C37 3.512(7) no .
O7 C37 3.478(8) no 2_776
O8 O9 2.637(5) no .
O8 C31 2.910(6) no .
O8 C37 3.483(7) no .
O8 C37 3.493(7) no 2_776
O9 C29 2.894(7) no .
O10 O12 2.660(8) no .
O10 C29 3.469(7) no .
O10 C29 3.495(7) no 2_776
O10 C39 2.919(12) no .
O10 C44 3.541(9) no .
O11 C29 3.466(6) no .
O11 C29 3.493(7) no 2_776
O11 C39 3.597(11) no .
O11 C44 2.723(10) no .
O12 C37 2.858(9) no .
N1 N6 3.185(7) no .
N1 C3 3.321(8) no .
N1 C4 3.540(8) no .
N2 N3 3.274(8) no .
N2 C1 3.316(8) no .
N2 C4 3.578(8) no .
N3 C2 2.946(8) no .
N3 C3 2.777(9) no .
N4 N7 3.195(7) no .
N4 C10 2.748(7) no .
N4 C11 2.943(7) no .
N5 N8 3.245(8) no .
N5 C11 2.942(8) no .
N5 C12 2.758(8) no .
N6 C1 2.744(7) no .
N6 C2 2.956(7) no .
N7 C7 3.538(8) no .
N7 C12 3.312(8) no .
N8 C7 3.589(8) no .
N8 C10 3.321(8) no .
C1 C9 2.964(8) no .
C3 C5 2.983(9) no .
C4 C7 3.035(8) no .
C5 C8 2.848(8) no .
C6 C9 2.818(8) no .
C6 C10 2.973(8) no .
C8 C12 2.981(9) no .
C14 C18 2.772(10) no .
C15 C19 2.795(10) no .
C16 C17 2.794(11) no .
C17 C20 2.768(11) no .
C22 C26 2.766(9) no .
C23 C27 2.797(10) no .
C24 C25 2.772(10) no .
C25 C28 2.758(10) no .
C30 C34 2.775(8) no .
C31 C35 2.804(9) no .
C32 C33 2.779(9) no .
C33 C36 2.762(9) no .
C38 C42 2.731(15) no .
C39 C43 2.784(14) no .
C40 C41 2.739(16) no .
C41 C44 2.799(15) no .
C45 C48 2.694(13) no .
C46 C49 2.697(14) no .
C47 C50 2.732(16) no .
C51 C54 2.857(19) no .
C52 C55 2.70(2) no .
C53 C56 2.713(15) no .
C57 C57 2.62(3) no 2_777
C58 C58 2.70(3) no 2_777
C59 C59 2.67(3) no 2_777
Cl1 C30 3.413(7) no 1_456
Cl1 C36 3.290(7) no 1_456
Cl2 N3 3.432(6) no 1_455
Cl2 C5 3.562(7) no 1_455
Cl2 C58 3.249(18) no 1_355
Cl2 C59 3.272(18) no 1_355
Cl3 N5 3.341(6) no 1_655
Cl3 C8 3.492(7) no 1_655
Cl4 C21 3.562(10) no 1_654
Cl4 C22 3.202(10) no 1_654
Cl4 C28 3.153(10) no 1_654
Cl5 O3 3.593(8) no 1_654
Cl5 C13 3.463(8) no 1_654
Cl5 C14 3.550(8) no 1_654
Cl5 C21 3.432(9) no 1_654
Cl5 C22 3.361(9) no 1_654
Cl5 C54 3.469(15) no 2_666
Cl5 C55 3.366(15) no 2_666
S1 C44 3.576(8) no 2_676
S2 C20 3.515(7) no 2_667
S2 C54 3.591(14) no .
O1 C24 2.995(7) no 1_655
O2 C55 3.477(13) no 2_567
O3 Cl5 3.593(8) no 1_456
O3 C24 3.559(8) no 1_655
O3 C42 3.545(10) no 1_456
O5 C24 3.539(9) no 2_467
O6 N6 3.434(7) no 1_455
O6 C24 3.485(8) no 2_467
O8 C32 3.464(8) no 2_876
O8 C47 3.519(10) no 2_776
O9 O9 3.587(6) no 2_876
O9 N4 3.546(7) no 1_655
O9 C32 3.368(7) no 2_876
O10 C32 2.992(7) no 1_455
O11 C47 3.434(9) no 2_776
N1 N8 3.492(8) no 1_455
N1 C24 3.489(8) no 1_655
N1 C55 3.579(14) no .
N2 N7 3.417(7) no 1_455
N2 C10 3.300(8) no 1_455
N2 C12 3.555(10) no 1_455
N2 C57 3.42(2) no 1_455
N2 C58 3.50(2) no 1_455
N3 Cl2 3.432(6) no 1_655
N3 C30 3.561(8) no 1_455
N4 O9 3.546(7) no 1_455
N4 C31 3.522(8) no 1_455
N4 C47 3.492(11) no .
N4 C48 3.481(12) no .
N5 Cl3 3.341(6) no 1_455
N5 C20 3.466(8) no 2_667
N5 C22 3.477(8) no 1_655
N6 O6 3.434(7) no 1_655
N6 C23 3.459(9) no 1_655
N6 C55 3.454(15) no .
N7 N2 3.417(7) no 1_655
N7 C32 3.512(8) no 1_455
N7 C47 3.581(10) no .
N8 N1 3.492(8) no 1_655
N8 C1 3.399(9) no 1_655
C1 N8 3.399(9) no 1_455
C4 C25 3.489(9) no 1_655
C4 C26 3.496(10) no 1_655
C4 C35 3.416(9) no 1_455
C4 C36 3.439(8) no 1_455
C5 Cl2 3.562(7) no 1_655
C5 C26 3.489(9) no 1_655
C5 C30 3.525(8) no 1_455
C5 C36 3.419(9) no 1_455
C6 C27 3.475(10) no 1_655
C6 C31 3.508(8) no 1_455
C6 C33 3.519(9) no 1_455
C7 C27 3.473(10) no 1_655
C7 C28 3.490(9) no 1_655
C7 C33 3.469(8) no 1_455
C7 C34 3.449(9) no 1_455
C8 Cl3 3.492(7) no 1_455
C8 C22 3.502(9) no 1_655
C8 C28 3.428(10) no 1_655
C8 C34 3.430(9) no 1_455
C9 C23 3.472(8) no 1_655
C9 C25 3.471(9) no 1_655
C9 C35 3.375(9) no 1_455
C10 N2 3.300(8) no 1_655
C12 N2 3.555(10) no 1_655
C13 Cl5 3.463(8) no 1_456
C14 Cl5 3.550(8) no 1_456
C15 C41 3.585(11) no 1_456
C15 C42 3.425(11) no 1_456
C16 C43 3.545(11) no 1_456
C16 C49 3.429(16) no 2_677
C17 C41 3.551(10) no 1_456
C18 C39 3.553(10) no 1_456
C18 C53 3.544(14) no 2_667
C20 S2 3.515(7) no 2_667
C20 N5 3.466(8) no 2_667
C21 Cl4 3.562(10) no 1_456
C21 Cl5 3.432(9) no 1_456
C22 Cl4 3.202(10) no 1_456
C22 Cl5 3.361(9) no 1_456
C22 N5 3.477(8) no 1_455
C22 C8 3.502(9) no 1_455
C23 N6 3.459(9) no 1_455
C23 C9 3.472(8) no 1_455
C24 O1 2.995(7) no 1_455
C24 O3 3.559(8) no 1_455
C24 O5 3.539(9) no 2_467
C24 O6 3.485(8) no 2_467
C24 N1 3.489(8) no 1_455
C25 C4 3.489(9) no 1_455
C25 C9 3.471(9) no 1_455
C26 C4 3.496(10) no 1_455
C26 C5 3.489(9) no 1_455
C27 C6 3.475(10) no 1_455
C27 C7 3.473(10) no 1_455
C28 Cl4 3.153(10) no 1_456
C28 C7 3.490(9) no 1_455
C28 C8 3.428(10) no 1_455
C30 Cl1 3.413(7) no 1_654
C30 N3 3.561(8) no 1_655
C30 C5 3.525(8) no 1_655
C31 N4 3.522(8) no 1_655
C31 C6 3.508(8) no 1_655
C32 O8 3.464(8) no 2_876
C32 O9 3.368(7) no 2_876
C32 O10 2.992(7) no 1_655
C32 N7 3.512(8) no 1_655
C33 C6 3.519(9) no 1_655
C33 C7 3.469(8) no 1_655
C34 C7 3.449(9) no 1_655
C34 C8 3.430(9) no 1_655
C35 C4 3.416(9) no 1_655
C35 C9 3.375(9) no 1_655
C35 C51 3.558(14) no 1_655
C36 Cl1 3.290(7) no 1_654
C36 C4 3.439(8) no 1_655
C36 C5 3.419(9) no 1_655
C39 C18 3.553(10) no 1_654
C40 C51 3.397(17) no 2_666
C41 C15 3.585(11) no 1_654
C41 C17 3.551(10) no 1_654
C42 O3 3.545(10) no 1_654
C42 C15 3.425(11) no 1_654
C42 C45 3.539(12) no 2_676
C43 C16 3.545(11) no 1_654
C43 C58 3.29(2) no 2_776
C43 C59 3.35(2) no 2_776
C44 S1 3.576(8) no 2_676
C45 C42 3.539(12) no 2_676
C47 O8 3.519(10) no 2_776
C47 O11 3.434(9) no 2_776
C47 N4 3.492(11) no .
C47 N7 3.581(10) no .
C48 N4 3.481(12) no .
C49 C16 3.429(16) no 2_677
C51 C35 3.558(14) no 1_455
C51 C40 3.397(17) no 2_666
C53 C18 3.544(14) no 2_667
C54 Cl5 3.469(15) no 2_666
C54 S2 3.591(14) no .
C55 Cl5 3.366(15) no 2_666
C55 O2 3.477(13) no 2_567
C55 N1 3.579(14) no .
C55 N6 3.454(15) no .
C57 N2 3.42(2) no 1_655
C58 Cl2 3.249(18) no 1_755
C58 N2 3.50(2) no 1_655
C58 C43 3.29(2) no 2_776
C59 Cl2 3.272(18) no 1_755
C59 C43 3.35(2) no 2_776
Cl1 H17 2.7750 no .
Cl1 H19 2.8124 no .
Cl2 H25 2.7916 no .
Cl2 H27 2.8114 no .
Cl3 H33 2.7759 no .
Cl3 H35 2.8106 no .
Cl4 H41 3.2294 no .
Cl4 H43 2.4160 no .
Cl5 H41 2.5420 no .
Cl5 H43 3.0303 no .
S1 H32A 2.9769 no 2_776
S1 H32B 3.3675 no 2_776
S2 H24A 2.8339 no 2_567
S2 H24C 3.4341 no 2_567
O2 H20 2.4093 no .
O3 H17 2.6408 no .
O4 H28 2.3405 no .
O6 H25 2.6050 no .
O7 H36 2.3739 no .
O9 H33 2.6218 no .
O11 H44 2.4193 no .
O12 H41 2.6011 no .
N2 H28 3.5901 no .
N4 H32A 3.5549 no 2_776
N6 H24A 3.4869 no 2_567
N8 H36 3.5698 no .
C13 H20 2.5895 no .
C14 H17 3.2841 no .
C14 H19 3.2931 no .
C15 H16A 3.2089 no .
C15 H16B 2.6836 no .
C15 H16C 2.5885 no .
C15 H20 3.2534 no .
C16 H17 2.4840 no .
C17 H16B 2.8329 no .
C17 H16C 2.6255 no .
C17 H19 3.2761 no .
C18 H20 3.2296 no .
C19 H17 3.2698 no .
C21 H28 2.5907 no .
C22 H25 3.2748 no .
C22 H27 3.2716 no .
C23 H24A 3.1986 no .
C23 H24B 2.5920 no .
C23 H24C 2.6742 no .
C23 H28 3.2690 no .
C24 H25 2.4483 no .
C25 H24B 2.6445 no .
C25 H24C 2.7749 no .
C25 H27 3.2690 no .
C26 H28 3.2234 no .
C27 H25 3.2625 no .
C29 H36 2.6068 no .
C30 H33 3.2919 no .
C30 H35 3.2929 no .
C31 H32A 3.1919 no .
C31 H32B 2.7040 no .
C31 H32C 2.5624 no .
C31 H36 3.2708 no .
C32 H33 2.4637 no .
C33 H32B 2.8359 no .
C33 H32C 2.5959 no .
C33 H35 3.2681 no .
C34 H36 3.2156 no .
C35 H33 3.2630 no .
C37 H44 2.5673 no .
C38 H41 3.2917 no .
C38 H43 3.2899 no .
C39 H40A 2.6421 no .
C39 H40B 2.6163 no .
C39 H40C 3.1985 no .
C39 H44 3.2537 no .
C40 H41 2.4262 no .
C41 H40A 2.6996 no .
C41 H40B 2.6463 no .
C41 H43 3.2904 no .
C42 H44 3.2289 no .
C43 H41 3.2904 no .
C45 H47 3.1773 no .
C45 H49 3.1737 no .
C46 H48 3.1892 no .
C46 H50 3.1617 no .
C47 H45 3.1671 no .
C47 H49 3.2494 no .
C48 H46 3.1845 no .
C48 H50 3.2791 no .
C49 H45 3.1732 no .
C49 H47 3.2554 no .
C50 H46 3.1498 no .
C50 H48 3.2755 no .
C51 H53 3.2770 no .
C51 H55 3.3364 no .
C52 H54 3.2251 no .
C52 H56 3.2458 no .
C53 H51 3.3007 no .
C53 H55 3.1669 no .
C54 H52 3.2091 no .
C54 H56 3.1931 no .
C55 H51 3.3594 no .
C55 H53 3.1621 no .
C56 H52 3.2456 no .
C56 H54 3.2119 no .
C57 H57 3.5703 no 2_777
C57 H58 3.1863 no 2_777
C57 H59 3.1537 no .
C58 H57 3.1792 no 2_777
C58 H59 3.1475 no 2_777
C59 H57 3.1536 no .
C59 H58 3.1540 no 2_777
H16A H17 3.4468 no .
H16B H17 2.4063 no .
H16C H17 2.1401 no .
H19 H20 2.3553 no .
H24A H25 3.4188 no .
H24B H25 2.1948 no .
H24C H25 2.2877 no .
H27 H28 2.3255 no .
H32A H33 3.4288 no .
H32B H33 2.3694 no .
H32C H33 2.1398 no .
H35 H36 2.3265 no .
H40A H41 2.2459 no .
H40B H41 2.1812 no .
H40C H41 3.3953 no .
H43 H44 2.3797 no .
H45 H46 2.2434 no .
H45 H50 2.2320 no .
H46 H47 2.2830 no .
H47 H48 2.3206 no .
H48 H49 2.3889 no .
H49 H50 2.3591 no .
H51 H52 2.3860 no .
H51 H56 2.4779 no .
H52 H53 2.2552 no .
H53 H54 2.3278 no .
H54 H55 2.2465 no .
H55 H56 2.2959 no .
H57 H58 2.2413 no .
H57 H59 2.2528 no 2_777
H58 H59 2.3612 no .
Rh1 H24B 3.4610 no 1_655
Rh1 H55 3.3560 no .
Rh2 H32C 3.4552 no 1_455
Rh2 H47 3.2943 no .
Cl1 H36 3.4516 no 1_456
Cl1 H46 3.4434 no 2_677
Cl1 H52 3.5119 no 2_667
Cl1 H53 3.0033 no 2_667
Cl2 H16A 3.4125 no 1_455
Cl2 H49 3.3607 no 2_577
Cl2 H58 2.8652 no 1_355
Cl2 H59 2.8431 no 1_355
Cl3 H19 3.1620 no 2_767
Cl3 H40C 3.1165 no 1_655
Cl3 H52 3.5270 no 1_655
Cl3 H52 3.3739 no 2_766
Cl4 H28 3.3355 no 1_654
Cl4 H45 3.2574 no 2_676
Cl4 H50 2.9700 no 2_676
Cl4 H59 3.2938 no 2_776
Cl5 H45 3.1906 no 2_676
Cl5 H50 3.4642 no 2_676
Cl5 H54 3.2402 no 2_666
Cl5 H55 3.0853 no 2_666
S1 H44 3.5029 no 2_676
S2 H20 3.4966 no 2_667
O1 H24A 2.8623 no 1_655
O1 H24B 2.7554 no 1_655
O1 H24C 2.8534 no 1_655
O2 H55 2.7904 no 2_567
O2 H56 3.1289 no 2_567
O3 H24B 3.5151 no 1_655
O3 H24C 2.7798 no 1_655
O3 H25 3.2868 no 1_655
O5 H24A 2.8298 no 2_467
O5 H24B 3.3669 no 2_467
O5 H55 2.6896 no 2_567
O6 H24A 2.6825 no 2_467
O6 H54 3.0365 no 2_567
O6 H55 3.4493 no 2_567
O8 H32A 2.7384 no 2_876
O8 H32C 3.3207 no 2_876
O8 H47 2.6419 no 2_776
O9 H32A 2.5486 no 2_876
O9 H46 2.9515 no 2_776
O9 H47 3.5215 no 2_776
O10 H32A 2.9091 no 1_455
O10 H32B 2.8676 no 1_455
O10 H32C 2.6916 no 1_455
O11 H47 2.6450 no 2_776
O11 H48 3.4454 no 2_776
O12 H32B 2.9201 no 1_455
O12 H32C 3.4315 no 1_455
O12 H33 3.1426 no 1_455
N1 H24B 2.5794 no 1_655
N1 H55 2.9840 no .
N1 H56 3.2923 no .
N2 H44 3.2509 no 2_676
N2 H48 3.0842 no 1_455
N2 H57 2.7044 no 1_455
N2 H58 2.9156 no 1_455
N3 H44 3.1712 no 2_676
N3 H58 3.5276 no 1_455
N4 H27 3.5511 no 1_655
N4 H32C 3.2743 no 1_455
N5 H20 3.0240 no 2_667
N6 H24B 3.1041 no 1_655
N6 H35 3.3821 no 1_455
N6 H55 3.4881 no .
N7 H32C 2.6154 no 1_455
N7 H47 3.0277 no .
N7 H48 3.2935 no .
N8 H20 2.9003 no 2_667
N8 H56 2.8237 no 1_655
C1 H24B 2.7821 no 1_655
C1 H25 3.5722 no 1_655
C1 H56 3.4958 no .
C2 H24B 3.5808 no 1_655
C2 H25 3.5401 no 1_655
C2 H36 3.4678 no 1_455
C3 H36 3.5702 no 1_455
C3 H57 3.4185 no 1_455
C3 H58 3.2593 no 1_455
C4 H25 3.5921 no 1_655
C4 H35 3.4420 no 1_455
C4 H36 3.4930 no 1_455
C6 H27 3.3693 no 1_655
C7 H27 3.5371 no 1_655
C7 H28 3.5558 no 1_655
C9 H35 3.2256 no 1_455
C10 H32C 2.8225 no 1_455
C10 H33 3.5429 no 1_455
C10 H48 3.4263 no .
C11 H28 3.5473 no 1_655
C11 H32C 3.5964 no 1_455
C11 H33 3.4922 no 1_455
C12 H20 3.4942 no 2_667
C13 H24A 3.5509 no 1_655
C13 H24C 3.4857 no 1_655
C14 H24C 3.3895 no 1_655
C14 H41 3.5897 no 1_456
C15 H24C 3.1041 no 1_655
C16 H24C 3.3938 no 1_655
C16 H25 3.0578 no 1_655
C16 H43 3.4365 no 1_456
C17 H53 2.8454 no 2_667
C18 H40A 3.2125 no 1_456
C18 H53 2.7232 no 2_667
C19 H40A 2.7785 no 1_456
C19 H53 3.4074 no 2_667
C20 H40A 3.3278 no 1_456
C20 H41 3.5055 no 1_456
C20 H56 3.3739 no 2_567
C21 H24A 3.5299 no 2_467
C21 H55 3.5938 no 2_567
C23 H54 3.4039 no 2_567
C24 H24A 3.2574 no 2_467
C24 H54 3.2356 no 2_567
C25 H16B 3.3350 no 1_455
C26 H50 3.3863 no 2_577
C27 H49 3.2065 no 1_455
C29 H32A 3.4050 no 2_876
C29 H47 3.5227 no 2_776
C31 H32A 3.5451 no 2_876
C31 H46 3.1617 no 2_776
C32 H32A 3.1674 no 2_876
C32 H46 3.2813 no 2_776
C33 H40B 3.4143 no 1_655
C33 H40C 3.4837 no 1_655
C34 H52 3.4925 no 2_766
C35 H51 3.3244 no 1_655
C37 H32A 3.5735 no 1_455
C37 H32B 3.4237 no 1_455
C37 H47 3.5302 no 2_776
C38 H17 3.5775 no 1_654
C38 H32B 3.3048 no 1_455
C39 H32B 3.1022 no 1_455
C39 H45 3.4594 no 2_676
C40 H19 3.5786 no 1_654
C40 H33 2.9996 no 1_455
C40 H51 3.3990 no 2_666
C41 H45 2.8087 no 2_676
C42 H16C 3.4130 no 1_654
C42 H45 2.7712 no 2_676
C42 H50 3.4853 no 2_676
C43 H16C 2.8142 no 1_654
C43 H45 3.4190 no 2_676
C43 H58 2.9234 no 2_776
C43 H59 3.1015 no 2_776
C44 H16C 3.0700 no 1_654
C44 H17 3.5838 no 1_654
C44 H58 2.9888 no 2_776
C45 H16B 3.2658 no 2_677
C45 H17 3.5414 no 2_677
C45 H53 3.5147 no 1_565
C46 H17 3.0712 no 2_677
C46 H32B 3.2748 no 2_776
C46 H53 3.4603 no 1_565
C47 H16C 3.5467 no 2_677
C47 H17 3.0440 no 2_677
C48 H16B 3.3035 no 2_677
C48 H16C 3.1102 no 2_677
C48 H17 3.4819 no 2_677
C48 H27 3.3147 no 1_655
C48 H57 3.4486 no .
C49 H16A 3.5850 no 2_677
C49 H16B 2.8871 no 2_677
C49 H16C 3.2928 no 2_677
C49 H27 2.8682 no 1_655
C49 H57 3.5885 no .
C49 H59 3.5856 no 2_777
C50 H16B 2.8757 no 2_677
C51 H35 2.6766 no 1_455
C51 H40A 3.2253 no 2_666
C51 H40B 2.8298 no 2_666
C51 H41 3.5588 no 2_666
C52 H35 3.2896 no 1_455
C52 H40B 2.8588 no 2_666
C53 H40B 3.3354 no 2_666
C53 H41 3.5362 no 2_666
C53 H45 3.4106 no 1_545
C54 H24C 3.4345 no 2_567
C54 H41 3.2226 no 2_666
C54 H45 3.3531 no 1_545
C55 H41 3.0599 no 2_666
C56 H20 3.4730 no 2_567
C56 H35 3.1700 no 1_455
C56 H40A 3.4262 no 2_666
C56 H40B 3.4096 no 2_666
C56 H41 3.1685 no 2_666
C57 H16A 3.0779 no 1_655
C57 H16A 3.4599 no 2_677
C57 H43 3.4338 no 1_556
C57 H48 3.2658 no .
C57 H49 3.2822 no .
C58 H16A 3.0772 no 1_655
C58 H16A 3.4907 no 2_677
C58 H16C 3.4575 no 2_677
C58 H43 2.5352 no 2_776
C58 H44 3.1402 no 2_776
C59 H16A 3.2175 no 1_655
C59 H16A 3.3481 no 2_677
C59 H43 2.4201 no 2_776
C59 H49 3.1295 no 2_777
H16A Cl2 3.4125 no 1_655
H16A C49 3.5850 no 2_677
H16A C57 3.0779 no 1_455
H16A C57 3.4599 no 2_677
H16A C58 3.0772 no 1_455
H16A C58 3.4907 no 2_677
H16A C59 3.2175 no 1_455
H16A C59 3.3481 no 2_677
H16A H25 2.8198 no 1_655
H16A H43 3.4238 no 1_456
H16A H49 3.5026 no 2_677
H16A H57 3.4165 no 1_455
H16A H58 3.4985 no 1_455
H16B C25 3.3350 no 1_655
H16B C45 3.2658 no 2_677
H16B C48 3.3035 no 2_677
H16B C49 2.8871 no 2_677
H16B C50 2.8757 no 2_677
H16B H24C 3.0730 no 1_655
H16B H25 2.7058 no 1_655
H16B H49 3.1937 no 2_677
H16B H50 3.1485 no 2_677
H16C C42 3.4130 no 1_456
H16C C43 2.8142 no 1_456
H16C C44 3.0700 no 1_456
H16C C47 3.5467 no 2_677
H16C C48 3.1102 no 2_677
H16C C49 3.2928 no 2_677
H16C C58 3.4575 no 2_677
H16C H43 2.8134 no 1_456
H16C H44 3.1970 no 1_456
H16C H48 3.2245 no 2_677
H16C H49 3.5499 no 2_677
H17 C38 3.5775 no 1_456
H17 C44 3.5838 no 1_456
H17 C45 3.5414 no 2_677
H17 C46 3.0712 no 2_677
H17 C47 3.0440 no 2_677
H17 C48 3.4819 no 2_677
H17 H46 3.2807 no 2_677
H17 H47 3.2568 no 2_677
H17 H53 2.9511 no 2_667
H19 Cl3 3.1620 no 2_767
H19 C40 3.5786 no 1_456
H19 H40A 2.6897 no 1_456
H20 S2 3.4966 no 2_667
H20 N5 3.0240 no 2_667
H20 N8 2.9003 no 2_667
H20 C12 3.4942 no 2_667
H20 C56 3.4730 no 2_567
H20 H40A 3.5563 no 1_456
H20 H56 2.7392 no 2_567
H24A O1 2.8623 no 1_455
H24A O5 2.8298 no 2_467
H24A O6 2.6825 no 2_467
H24A C13 3.5509 no 1_455
H24A C21 3.5299 no 2_467
H24A C24 3.2574 no 2_467
H24A H24A 2.9190 no 2_467
H24A H24B 3.5989 no 2_467
H24A H54 3.5609 no 2_567
H24B Rh1 3.4610 no 1_455
H24B O1 2.7554 no 1_455
H24B O3 3.5151 no 1_455
H24B O5 3.3669 no 2_467
H24B N1 2.5794 no 1_455
H24B N6 3.1041 no 1_455
H24B C1 2.7821 no 1_455
H24B C2 3.5808 no 1_455
H24B H24A 3.5989 no 2_467
H24C O1 2.8534 no 1_455
H24C O3 2.7798 no 1_455
H24C C13 3.4857 no 1_455
H24C C14 3.3895 no 1_455
H24C C15 3.1041 no 1_455
H24C C16 3.3938 no 1_455
H24C C54 3.4345 no 2_567
H24C H16B 3.0730 no 1_455
H24C H54 2.6678 no 2_567
H25 O3 3.2868 no 1_455
H25 C1 3.5722 no 1_455
H25 C2 3.5401 no 1_455
H25 C4 3.5921 no 1_455
H25 C16 3.0578 no 1_455
H25 H16A 2.8198 no 1_455
H25 H16B 2.7058 no 1_455
H27 N4 3.5511 no 1_455
H27 C6 3.3693 no 1_455
H27 C7 3.5371 no 1_455
H27 C48 3.3147 no 1_455
H27 C49 2.8682 no 1_455
H27 H48 3.1991 no 1_455
H27 H49 2.3332 no 1_455
H27 H57 3.2146 no 1_455
H27 H59 3.2853 no 2_677
H28 Cl4 3.3355 no 1_456
H28 C7 3.5558 no 1_455
H28 C11 3.5473 no 1_455
H28 H57 3.1188 no 1_455
H32A O8 2.7384 no 2_876
H32A O9 2.5486 no 2_876
H32A O10 2.9091 no 1_655
H32A C29 3.4050 no 2_876
H32A C31 3.5451 no 2_876
H32A C32 3.1674 no 2_876
H32A C37 3.5735 no 1_655
H32A H32A 2.8358 no 2_876
H32A H32C 3.5740 no 2_876
H32B O10 2.8676 no 1_655
H32B O12 2.9201 no 1_655
H32B C37 3.4237 no 1_655
H32B C38 3.3048 no 1_655
H32B C39 3.1022 no 1_655
H32B C46 3.2748 no 2_776
H32B H40B 3.4063 no 1_655
H32B H46 2.7163 no 2_776
H32C Rh2 3.4552 no 1_655
H32C O8 3.3207 no 2_876
H32C O10 2.6916 no 1_655
H32C O12 3.4315 no 1_655
H32C N4 3.2743 no 1_655
H32C N7 2.6154 no 1_655
H32C C10 2.8225 no 1_655
H32C C11 3.5964 no 1_655
H32C H32A 3.5740 no 2_876
H33 O12 3.1426 no 1_655
H33 C10 3.5429 no 1_655
H33 C11 3.4922 no 1_655
H33 C40 2.9996 no 1_655
H33 H40B 2.7716 no 1_655
H33 H40C 2.6966 no 1_655
H35 N6 3.3821 no 1_655
H35 C4 3.4420 no 1_655
H35 C9 3.2256 no 1_655
H35 C51 2.6766 no 1_655
H35 C52 3.2896 no 1_655
H35 C56 3.1700 no 1_655
H35 H51 2.5801 no 1_655
H35 H52 3.4961 no 1_655
H35 H56 3.3539 no 1_655
H36 Cl1 3.4516 no 1_654
H36 C2 3.4678 no 1_655
H36 C3 3.5702 no 1_655
H36 C4 3.4930 no 1_655
H40A C18 3.2125 no 1_654
H40A C19 2.7785 no 1_654
H40A C20 3.3278 no 1_654
H40A C51 3.2253 no 2_666
H40A C56 3.4262 no 2_666
H40A H19 2.6897 no 1_654
H40A H20 3.5563 no 1_654
H40A H51 3.2058 no 2_666
H40A H56 3.5254 no 2_666
H40B C33 3.4143 no 1_455
H40B C51 2.8298 no 2_666
H40B C52 2.8588 no 2_666
H40B C53 3.3354 no 2_666
H40B C56 3.4096 no 2_666
H40B H32B 3.4063 no 1_455
H40B H33 2.7716 no 1_455
H40B H51 3.0280 no 2_666
H40B H52 3.1246 no 2_666
H40C Cl3 3.1165 no 1_455
H40C C33 3.4837 no 1_455
H40C H33 2.6966 no 1_455
H40C H51 3.4061 no 2_666
H41 C14 3.5897 no 1_654
H41 C20 3.5055 no 1_654
H41 C51 3.5588 no 2_666
H41 C53 3.5362 no 2_666
H41 C54 3.2226 no 2_666
H41 C55 3.0599 no 2_666
H41 C56 3.1685 no 2_666
H41 H45 2.9592 no 2_676
H41 H55 3.4147 no 2_666
H41 H56 3.5296 no 2_666
H43 C16 3.4365 no 1_654
H43 C57 3.4338 no 1_554
H43 C58 2.5352 no 2_776
H43 C59 2.4201 no 2_776
H43 H16A 3.4238 no 1_654
H43 H16C 2.8134 no 1_654
H43 H50 3.4769 no 2_676
H43 H58 2.3212 no 2_776
H43 H59 2.1646 no 2_776
H44 S1 3.5029 no 2_676
H44 N2 3.2509 no 2_676
H44 N3 3.1712 no 2_676
H44 C58 3.1402 no 2_776
H44 H16C 3.1970 no 1_654
H44 H48 3.1701 no 2_776
H44 H58 2.4303 no 2_776
H45 Cl4 3.2574 no 2_676
H45 Cl5 3.1906 no 2_676
H45 C39 3.4594 no 2_676
H45 C41 2.8087 no 2_676
H45 C42 2.7712 no 2_676
H45 C43 3.4190 no 2_676
H45 C53 3.4106 no 1_565
H45 C54 3.3531 no 1_565
H45 H41 2.9592 no 2_676
H45 H53 3.2203 no 1_565
H45 H54 3.1355 no 1_565
H46 Cl1 3.4434 no 2_677
H46 O9 2.9515 no 2_776
H46 C31 3.1617 no 2_776
H46 C32 3.2813 no 2_776
H46 H17 3.2807 no 2_677
H46 H32B 2.7163 no 2_776
H46 H53 3.1179 no 1_565
H47 Rh2 3.2943 no .
H47 O8 2.6419 no 2_776
H47 O9 3.5215 no 2_776
H47 O11 2.6450 no 2_776
H47 N7 3.0277 no .
H47 C29 3.5227 no 2_776
H47 C37 3.5302 no 2_776
H47 H17 3.2568 no 2_677
H48 O11 3.4454 no 2_776
H48 N2 3.0842 no 1_655
H48 N7 3.2935 no .
H48 C10 3.4263 no .
H48 C57 3.2658 no .
H48 H16C 3.2245 no 2_677
H48 H27 3.1991 no 1_655
H48 H44 3.1701 no 2_776
H48 H57 2.7593 no .
H49 Cl2 3.3607 no 2_577
H49 C27 3.2065 no 1_655
H49 C57 3.2822 no .
H49 C59 3.1295 no 2_777
H49 H16A 3.5026 no 2_677
H49 H16B 3.1937 no 2_677
H49 H16C 3.5499 no 2_677
H49 H27 2.3332 no 1_655
H49 H57 3.0547 no .
H49 H59 2.7091 no 2_777
H50 Cl4 2.9700 no 2_676
H50 Cl5 3.4642 no 2_676
H50 C26 3.3863 no 2_577
H50 C42 3.4853 no 2_676
H50 H16B 3.1485 no 2_677
H50 H43 3.4769 no 2_676
H51 C35 3.3244 no 1_455
H51 C40 3.3990 no 2_666
H51 H35 2.5801 no 1_455
H51 H40A 3.2058 no 2_666
H51 H40B 3.0280 no 2_666
H51 H40C 3.4061 no 2_666
H52 Cl1 3.5119 no 2_667
H52 Cl3 3.5270 no 1_455
H52 Cl3 3.3739 no 2_766
H52 C34 3.4925 no 2_766
H52 H35 3.4961 no 1_455
H52 H40B 3.1246 no 2_666
H53 Cl1 3.0033 no 2_667
H53 C17 2.8454 no 2_667
H53 C18 2.7232 no 2_667
H53 C19 3.4074 no 2_667
H53 C45 3.5147 no 1_545
H53 C46 3.4603 no 1_545
H53 H17 2.9511 no 2_667
H53 H45 3.2203 no 1_545
H53 H46 3.1179 no 1_545
H54 Cl5 3.2402 no 2_666
H54 O6 3.0365 no 2_567
H54 C23 3.4039 no 2_567
H54 C24 3.2356 no 2_567
H54 H24A 3.5609 no 2_567
H54 H24C 2.6678 no 2_567
H54 H45 3.1355 no 1_545
H55 Rh1 3.3560 no .
H55 Cl5 3.0853 no 2_666
H55 O2 2.7904 no 2_567
H55 O5 2.6896 no 2_567
H55 O6 3.4493 no 2_567
H55 N1 2.9840 no .
H55 N6 3.4881 no .
H55 C21 3.5938 no 2_567
H55 H41 3.4147 no 2_666
H56 O2 3.1289 no 2_567
H56 N1 3.2923 no .
H56 N8 2.8237 no 1_455
H56 C1 3.4958 no .
H56 C20 3.3739 no 2_567
H56 H20 2.7392 no 2_567
H56 H35 3.3539 no 1_455
H56 H40A 3.5254 no 2_666
H56 H41 3.5296 no 2_666
H57 N2 2.7044 no 1_655
H57 C3 3.4185 no 1_655
H57 C48 3.4486 no .
H57 C49 3.5885 no .
H57 H16A 3.4165 no 1_655
H57 H27 3.2146 no 1_655
H57 H28 3.1188 no 1_655
H57 H48 2.7593 no .
H57 H49 3.0547 no .
H58 Cl2 2.8652 no 1_755
H58 N2 2.9156 no 1_655
H58 N3 3.5276 no 1_655
H58 C3 3.2593 no 1_655
H58 C43 2.9234 no 2_776
H58 C44 2.9888 no 2_776
H58 H16A 3.4985 no 1_655
H58 H43 2.3212 no 2_776
H58 H44 2.4303 no 2_776
H59 Cl2 2.8431 no 1_755
H59 Cl4 3.2938 no 2_776
H59 C43 3.1015 no 2_776
H59 C49 3.5856 no 2_777
H59 H27 3.2853 no 2_677
H59 H43 2.1646 no 2_776
H59 H49 2.7091 no 2_777
